data_7044939
loop_
_publ_author_name
'Petzold, Holm'
'Djomgoue, Paul'
'H\"orner, Gerald'
'Lochenie, Charles'
'Weber, Birgit'
'R\"uffer, Tobias'

_publ_section_title
;
 Bis-meridional Fe<sup>2+</sup> spincrossover complexes of phenyl and
 pyridyl substituted 2-(pyridin-2-yl)-1,10-phenanthrolines.
;
_journal_issue 2
_journal_name_full 'Dalton transactions (Cambridge, England : 2003)'
_journal_page_first 491
_journal_page_last 506
_journal_paper_doi 10.1039/c7dt02320k
_journal_volume 47
_journal_year 2018
_chemical_formula_moiety 'C46 H30 Fe N6, 2(C24 H20 B)'
_chemical_formula_sum 'C94 H70 B2 Fe N6'
_chemical_formula_weight 1361.03
_space_group_crystal_system monoclinic
_space_group_IT_number 14
_space_group_name_Hall '-P 2ybc'
_space_group_name_H-M_alt 'P 1 21/c 1'
_symmetry_space_group_name_Hall '-P 2ybc'
_symmetry_space_group_name_H-M 'P 1 21/c 1'
_atom_sites_solution_hydrogens geom
_audit_creation_method SHELXL-2013
_audit_update_record
;
2017-05-12 deposited with the CCDC.
2017-12-04 downloaded from the CCDC.
;
_cell_angle_alpha 90
_cell_angle_beta 103.049(3)
_cell_angle_gamma 90
_cell_formula_units_Z 4
_cell_length_a 20.6009(6)
_cell_length_b 14.2939(4)
_cell_length_c 24.6015(7)
_cell_measurement_reflns_used 9470
_cell_measurement_temperature 270
_cell_measurement_theta_max 25.6500
_cell_measurement_theta_min 3.3220
_cell_volume 7057.3(4)
_computing_cell_refinement
;
CrysAlisPro, Agilent Technologies,
Version 1.171.36.28 (release 01-02-2013 CrysAlis171 .NET)
(compiled Feb  1 2013,16:14:44)
;
_computing_data_collection
;
CrysAlisPro, Agilent Technologies,
Version 1.171.36.28 (release 01-02-2013 CrysAlis171 .NET)
(compiled Feb  1 2013,16:14:44)
;
_computing_data_reduction
;
CrysAlisPro, Agilent Technologies,
Version 1.171.36.28 (release 01-02-2013 CrysAlis171 .NET)
(compiled Feb  1 2013,16:14:44)
;
_computing_structure_refinement 'SHELXL-2013 (Sheldrick, 2013)'
_computing_structure_solution 'SHELXS-2013 (Sheldrick, 2013)'
_diffrn_ambient_temperature 270
_diffrn_measured_fraction_theta_full 0.989
_diffrn_measured_fraction_theta_max 0.989
_diffrn_measurement_device_type 'oxford gemini s'
_diffrn_measurement_method '\w scans'
_diffrn_radiation_type MoK\a
_diffrn_radiation_wavelength 0.71073
_diffrn_reflns_av_R_equivalents 0.0378
_diffrn_reflns_av_unetI/netI 0.0493
_diffrn_reflns_Laue_measured_fraction_full 0.989
_diffrn_reflns_Laue_measured_fraction_max 0.989
_diffrn_reflns_limit_h_max 24
_diffrn_reflns_limit_h_min -24
_diffrn_reflns_limit_k_max 14
_diffrn_reflns_limit_k_min -16
_diffrn_reflns_limit_l_max 29
_diffrn_reflns_limit_l_min -29
_diffrn_reflns_number 38331
_diffrn_reflns_point_group_measured_fraction_full 0.989
_diffrn_reflns_point_group_measured_fraction_max 0.989
_diffrn_reflns_theta_full 25.000
_diffrn_reflns_theta_max 24.999
_diffrn_reflns_theta_min 2.927
_exptl_absorpt_coefficient_mu 0.269
_exptl_absorpt_correction_T_max 1.00000
_exptl_absorpt_correction_T_min 0.74619
_exptl_absorpt_correction_type multi-scan
_exptl_absorpt_process_details
;
CrysAlisPro, Agilent Technologies,
Version 1.171.36.28 (release 01-02-2013 CrysAlis171 .NET)
(compiled Feb  1 2013,16:14:44)
Empirical absorption correction using spherical harmonics,
 implemented in SCALE3 ABSPACK scaling algorithm.
;
_exptl_crystal_colour purple
_exptl_crystal_density_diffrn 1.281
_exptl_crystal_description block
_exptl_crystal_F_000 2848
_exptl_crystal_size_max 0.3
_exptl_crystal_size_mid 0.2
_exptl_crystal_size_min 0.2
_refine_diff_density_max 0.719
_refine_diff_density_min -0.619
_refine_diff_density_rms 0.047
_refine_ls_extinction_method none
_refine_ls_goodness_of_fit_ref 1.052
_refine_ls_hydrogen_treatment constr
_refine_ls_matrix_type full
_refine_ls_number_parameters 910
_refine_ls_number_reflns 12286
_refine_ls_number_restraints 1011
_refine_ls_restrained_S_all 1.067
_refine_ls_R_factor_all 0.0895
_refine_ls_R_factor_gt 0.0595
_refine_ls_shift/su_max 0.010
_refine_ls_shift/su_mean 0.001
_refine_ls_structure_factor_coef Fsqd
_refine_ls_weighting_details 'w=1/[\s^2^(Fo^2^)+(0.0822P)^2^+1.8519P] where P=(Fo^2^+2Fc^2^)/3'
_refine_ls_weighting_scheme calc
_refine_ls_wR_factor_gt 0.1542
_refine_ls_wR_factor_ref 0.1729
_reflns_Friedel_coverage 0.000
_reflns_number_gt 8780
_reflns_number_total 12286
_reflns_threshold_expression 'I > 2\s(I)'
_cod_data_source_file c7dt02320k2.cif
_cod_data_source_block shelx_CCDC3
_cod_depositor_comments 'Adding full bibliography for 7044936--7044939.cif.'
_cod_database_code 7044939
_shelx_space_group_comment
;
The symmetry employed for this shelxl refinement is uniquely defined
by the following loop, which should always be used as a source of
symmetry information in preference to the above space-group names.
They are only intended as comments.
;
_shelxl_version_number 2013-4

loop_
_space_group_symop_operation_xyz
'x, y, z'
'-x, y+1/2, -z+1/2'
'-x, -y, -z'
'x, -y-1/2, z-1/2'

loop_
_atom_site_label
_atom_site_type_symbol
_atom_site_fract_x
_atom_site_fract_y
_atom_site_fract_z
_atom_site_U_iso_or_equiv
_atom_site_adp_type
_atom_site_occupancy
_atom_site_site_symmetry_order
_atom_site_calc_flag
_atom_site_refinement_flags_posn
_atom_site_refinement_flags_adp
C1 C 0.87578(17) -0.0640(2) 0.97521(15) 0.0638(9) Uani 1 1 d . U
H1 H 0.9000 -0.0419 1.0093 0.077 Uiso 1 1 calc R U
C2 C 0.9049(2) -0.1293(3) 0.94719(17) 0.0796(11) Uani 1 1 d . U
H2 H 0.9482 -0.1500 0.9618 0.096 Uiso 1 1 calc R U
C3 C 0.8694(2) -0.1629(3) 0.89798(17) 0.0958(13) Uani 1 1 d . U
H3 H 0.8879 -0.2074 0.8784 0.115 Uiso 1 1 calc R U
C4 C 0.8055(2) -0.1307(3) 0.87697(15) 0.0901(12) Uani 1 1 d . U
H4 H 0.7805 -0.1538 0.8434 0.108 Uiso 1 1 calc R U
C5 C 0.77899(18) -0.0637(2) 0.90629(13) 0.0592(8) Uani 1 1 d . U
C6 C 0.71269(17) -0.0218(2) 0.88682(12) 0.0564(8) Uani 1 1 d . U
C7 C 0.6698(2) -0.0361(2) 0.83429(14) 0.0713(10) Uani 1 1 d . U
H7 H 0.6807 -0.0795 0.8096 0.086 Uiso 1 1 calc R U
C8 C 0.61218(19) 0.0137(3) 0.81973(14) 0.0750(10) Uani 1 1 d . U
H8 H 0.5840 0.0045 0.7849 0.090 Uiso 1 1 calc R U
C9 C 0.59480(17) 0.0784(2) 0.85634(14) 0.0638(8) Uani 1 1 d . U
C10 C 0.53726(18) 0.1372(3) 0.84434(17) 0.0818(11) Uani 1 1 d . U
H10 H 0.5072 0.1321 0.8100 0.098 Uiso 1 1 calc R U
C11 C 0.52601(19) 0.1993(3) 0.88158(18) 0.0858(11) Uani 1 1 d . U
H11 H 0.4878 0.2361 0.8728 0.103 Uiso 1 1 calc R U
C12 C 0.57089(17) 0.2110(3) 0.93458(16) 0.0694(9) Uani 1 1 d . U
C13 C 0.5647(2) 0.2797(3) 0.9734(2) 0.0912(12) Uani 1 1 d . U
H13 H 0.5301 0.3228 0.9652 0.109 Uiso 1 1 calc R U
C14 C 0.6095(2) 0.2835(3) 1.02339(18) 0.0842(11) Uani 1 1 d . U
H14 H 0.6057 0.3300 1.0490 0.101 Uiso 1 1 calc R U
C15 C 0.66146(16) 0.2176(2) 1.03663(14) 0.0588(8) Uani 1 1 d . U
C16 C 0.62590(14) 0.1512(2) 0.94913(13) 0.0519(7) Uani 1 1 d . U
C17 C 0.63881(15) 0.0864(2) 0.90865(12) 0.0521(7) Uani 1 1 d . U
C18 C 0.70735(16) 0.2175(2) 1.09188(14) 0.0621(8) Uani 1 1 d . U
C19 C 0.70945(17) 0.1411(3) 1.12713(16) 0.0722(9) Uani 1 1 d . U
H19 H 0.6823 0.0897 1.1151 0.087 Uiso 1 1 calc R U
C20 C 0.7513(2) 0.1400(3) 1.17998(17) 0.0894(12) Uani 1 1 d . U
H20 H 0.7517 0.0888 1.2033 0.107 Uiso 1 1 calc R U
C21 C 0.7922(2) 0.2155(4) 1.1976(2) 0.0967(13) Uani 1 1 d . U
H21 H 0.8204 0.2154 1.2329 0.116 Uiso 1 1 calc R U
C22 C 0.7912(2) 0.2902(3) 1.1632(2) 0.0990(14) Uani 1 1 d . U
H22 H 0.8196 0.3404 1.1751 0.119 Uiso 1 1 calc R U
C23 C 0.7488(2) 0.2930(3) 1.11077(18) 0.0843(11) Uani 1 1 d . U
H23 H 0.7480 0.3454 1.0882 0.101 Uiso 1 1 calc R U
C24 C 0.68193(18) -0.1245(2) 1.01833(15) 0.0716(10) Uani 1 1 d . U
H24 H 0.6527 -0.1096 0.9848 0.086 Uiso 1 1 calc R U
C25 C 0.6728(2) -0.2076(3) 1.04425(18) 0.0848(11) Uani 1 1 d . U
H25 H 0.6385 -0.2480 1.0281 0.102 Uiso 1 1 calc R U
C26 C 0.7144(2) -0.2295(3) 1.09325(17) 0.0793(10) Uani 1 1 d . U
H26 H 0.7086 -0.2849 1.1114 0.095 Uiso 1 1 calc R U
C27 C 0.76467(18) -0.1700(2) 1.11592(14) 0.0660(9) Uani 1 1 d . U
H27 H 0.7935 -0.1844 1.1498 0.079 Uiso 1 1 calc R U
C28 C 0.77288(15) -0.0873(2) 1.08819(12) 0.0506(7) Uani 1 1 d . U
C29 C 0.82610(14) -0.0192(2) 1.10810(11) 0.0502(7) Uani 1 1 d . U
C30 C 0.87328(18) -0.0249(3) 1.15899(14) 0.0711(9) Uani 1 1 d . U
H30 H 0.8736 -0.0762 1.1823 0.085 Uiso 1 1 calc R U
C31 C 0.91827(18) 0.0446(3) 1.17403(15) 0.0761(10) Uani 1 1 d . U
H31 H 0.9492 0.0407 1.2079 0.091 Uiso 1 1 calc R U
C32 C 0.91907(15) 0.1219(3) 1.13956(13) 0.0638(9) Uani 1 1 d . U
C33 C 0.96173(18) 0.2006(3) 1.15230(17) 0.0852(11) Uani 1 1 d . U
H33 H 0.9951 0.2005 1.1848 0.102 Uiso 1 1 calc R U
C34 C 0.95495(18) 0.2749(3) 1.11857(17) 0.0853(11) Uani 1 1 d . U
H34 H 0.9828 0.3262 1.1290 0.102 Uiso 1 1 calc R U
C35 C 0.90594(17) 0.2783(3) 1.06660(15) 0.0675(9) Uani 1 1 d . U
C36 C 0.89374(19) 0.3561(3) 1.03140(17) 0.0798(11) Uani 1 1 d . U
H36 H 0.9177 0.4110 1.0411 0.096 Uiso 1 1 calc R U
C37 C 0.84618(19) 0.3512(2) 0.98239(17) 0.0756(10) Uani 1 1 d . U
H37 H 0.8369 0.4033 0.9593 0.091 Uiso 1 1 calc R U
C38 C 0.81180(15) 0.2674(2) 0.96744(13) 0.0544(7) Uani 1 1 d . U
C39 C 0.86591(14) 0.1995(2) 1.05079(13) 0.0510(7) Uani 1 1 d . U
C40 C 0.87117(14) 0.1224(2) 1.08857(12) 0.0499(7) Uani 1 1 d . U
C41 C 0.76682(16) 0.2582(2) 0.91133(14) 0.0570(8) Uani 1 1 d . U
C42 C 0.71383(19) 0.3183(3) 0.89357(18) 0.0819(11) Uani 1 1 d . U
H42 H 0.7042 0.3642 0.9174 0.098 Uiso 1 1 calc R U
C43 C 0.6748(2) 0.3094(4) 0.8395(2) 0.0964(13) Uani 1 1 d . U
H43 H 0.6382 0.3485 0.8279 0.116 Uiso 1 1 calc R U
C44 C 0.6892(2) 0.2451(4) 0.80355(19) 0.0982(13) Uani 1 1 d . U
H44 H 0.6633 0.2406 0.7674 0.118 Uiso 1 1 calc R U
C45 C 0.7419(2) 0.1873(3) 0.82093(16) 0.0857(11) Uani 1 1 d . U
H45 H 0.7519 0.1429 0.7964 0.103 Uiso 1 1 calc R U
C46 C 0.78105(17) 0.1930(2) 0.87418(14) 0.0652(9) Uani 1 1 d . U
H46 H 0.8171 0.1528 0.8852 0.078 Uiso 1 1 calc R U
C47 C 0.59338(15) -0.4043(2) 0.92528(13) 0.0546(7) Uani 1 1 d . U
C48 C 0.56162(16) -0.4227(2) 0.96831(14) 0.0606(8) Uani 1 1 d . U
H48 H 0.5157 -0.4147 0.9614 0.073 Uiso 1 1 calc R U
C49 C 0.59420(19) -0.4522(2) 1.02066(15) 0.0676(9) Uani 1 1 d . U
H49 H 0.5703 -0.4620 1.0481 0.081 Uiso 1 1 calc R U
C50 C 0.66120(19) -0.4672(2) 1.03251(16) 0.0736(10) Uani 1 1 d . U
H50 H 0.6836 -0.4868 1.0678 0.088 Uiso 1 1 calc R U
C51 C 0.69478(18) -0.4524(3) 0.99095(17) 0.0797(11) Uani 1 1 d . U
H51 H 0.7404 -0.4637 0.9978 0.096 Uiso 1 1 calc R U
C52 C 0.66139(16) -0.4208(3) 0.93884(15) 0.0694(9) Uani 1 1 d . U
H52 H 0.6857 -0.4103 0.9118 0.083 Uiso 1 1 calc R U
C53 C 0.48476(15) -0.4304(2) 0.84528(13) 0.0584(8) Uani 1 1 d . U
C54 C 0.41923(16) -0.3973(3) 0.83624(14) 0.0683(9) Uani 1 1 d . U
H54 H 0.4124 -0.3335 0.8397 0.082 Uiso 1 1 calc R U
C55 C 0.36438(18) -0.4550(3) 0.82249(15) 0.0786(11) Uani 1 1 d . U
H55 H 0.3219 -0.4296 0.8176 0.094 Uiso 1 1 calc R U
C56 C 0.37169(19) -0.5483(3) 0.81609(15) 0.0797(11) Uani 1 1 d . U
H56 H 0.3346 -0.5871 0.8066 0.096 Uiso 1 1 calc R U
C57 C 0.4345(2) -0.5841(3) 0.82380(17) 0.0878(12) Uani 1 1 d . U
H57 H 0.4404 -0.6476 0.8185 0.105 Uiso 1 1 calc R U
C58 C 0.48959(18) -0.5260(3) 0.83956(17) 0.0793(11) Uani 1 1 d . U
H58 H 0.5318 -0.5529 0.8466 0.095 Uiso 1 1 calc R U
C59 C 0.52638(16) -0.2558(3) 0.87093(17) 0.0715(9) Uani 1 1 d . U
C60 C 0.4945(2) -0.2051(3) 0.8232(2) 0.1113(16) Uani 1 1 d . U
H60 H 0.4914 -0.2317 0.7882 0.134 Uiso 1 1 calc R U
C61 C 0.4677(3) -0.1176(4) 0.8265(3) 0.134(2) Uani 1 1 d . U
H61 H 0.4468 -0.0868 0.7940 0.160 Uiso 1 1 calc R U
C62 C 0.4713(3) -0.0756(3) 0.8768(3) 0.1152(17) Uani 1 1 d . U
H62 H 0.4527 -0.0168 0.8788 0.138 Uiso 1 1 calc R U
C63 C 0.5024(2) -0.1209(3) 0.9240(3) 0.1114(16) Uani 1 1 d . U
H63 H 0.5061 -0.0927 0.9586 0.134 Uiso 1 1 calc R U
C64 C 0.5288(2) -0.2098(3) 0.9203(2) 0.0887(12) Uani 1 1 d . U
H64 H 0.5494 -0.2397 0.9532 0.106 Uiso 1 1 calc R U
C65 C 0.59862(12) -0.36589(19) 0.81767(11) 0.0637(8) Uani 1 1 d G U
C66 C 0.63963(19) -0.28942(19) 0.81548(16) 0.199(3) Uani 1 1 d G U
H66 H 0.6393 -0.2386 0.8390 0.239 Uiso 1 1 calc R U
C67 C 0.68113(19) -0.2889(2) 0.77810(18) 0.202(3) Uani 1 1 d G U
H67 H 0.7086 -0.2377 0.7766 0.242 Uiso 1 1 calc R U
C68 C 0.68163(15) -0.3648(3) 0.74291(13) 0.1053(14) Uani 1 1 d G U
H68 H 0.7094 -0.3645 0.7179 0.126 Uiso 1 1 calc R U
C69 C 0.64061(19) -0.4413(2) 0.74509(14) 0.161(3) Uani 1 1 d G U
H69 H 0.6409 -0.4921 0.7215 0.193 Uiso 1 1 calc R U
C70 C 0.59911(16) -0.4418(2) 0.78248(15) 0.135(2) Uani 1 1 d G U
H70 H 0.5717 -0.4930 0.7839 0.161 Uiso 1 1 calc R U
C71 C 0.96795(13) 0.40722(18) 0.84639(11) 0.0426(6) Uani 1 1 d . U
C72 C 0.90311(15) 0.3892(2) 0.85200(14) 0.0575(8) Uani 1 1 d . U
H72 H 0.8949 0.3327 0.8679 0.069 Uiso 1 1 calc R U
C73 C 0.85090(16) 0.4501(2) 0.83533(15) 0.0634(9) Uani 1 1 d . U
H73 H 0.8086 0.4341 0.8397 0.076 Uiso 1 1 calc R U
C74 C 0.86113(16) 0.5347(2) 0.81223(13) 0.0594(8) Uani 1 1 d . U
H74 H 0.8260 0.5763 0.8006 0.071 Uiso 1 1 calc R U
C75 C 0.92377(17) 0.5567(2) 0.80663(13) 0.0571(8) Uani 1 1 d . U
H75 H 0.9317 0.6142 0.7916 0.069 Uiso 1 1 calc R U
C76 C 0.97574(15) 0.49365(19) 0.82328(12) 0.0493(7) Uani 1 1 d . U
H76 H 1.0178 0.5103 0.8187 0.059 Uiso 1 1 calc R U
C77 C 0.99558(13) 0.22542(19) 0.85591(12) 0.0458(6) Uani 1 1 d . U
C78 C 0.95655(15) 0.1980(2) 0.80457(14) 0.0592(8) Uani 1 1 d . U
H78 H 0.9498 0.2406 0.7753 0.071 Uiso 1 1 calc R U
C79 C 0.92728(16) 0.1110(2) 0.79484(17) 0.0722(10) Uani 1 1 d . U
H79 H 0.9031 0.0952 0.7593 0.087 Uiso 1 1 calc R U
C80 C 0.93391(18) 0.0481(2) 0.83738(19) 0.0812(11) Uani 1 1 d . U
H80 H 0.9133 -0.0101 0.8314 0.097 Uiso 1 1 calc R U
C81 C 0.97107(19) 0.0714(2) 0.88892(18) 0.0790(11) Uani 1 1 d . U
H81 H 0.9763 0.0288 0.9182 0.095 Uiso 1 1 calc R U
C82 C 1.00109(16) 0.1589(2) 0.89758(14) 0.0614(8) Uani 1 1 d . U
H82 H 1.0260 0.1734 0.9330 0.074 Uiso 1 1 calc R U
C83 C 1.08633(13) 0.34613(19) 0.83050(11) 0.0435(6) Uani 1 1 d . U
C84 C 1.09516(14) 0.2887(2) 0.78709(11) 0.0477(7) Uani 1 1 d . U
H84 H 1.0665 0.2382 0.7768 0.057 Uiso 1 1 calc R U
C85 C 1.14526(16) 0.3037(2) 0.75847(13) 0.0611(8) Uani 1 1 d . U
H85 H 1.1496 0.2635 0.7298 0.073 Uiso 1 1 calc R U
C86 C 1.18793(16) 0.3770(3) 0.77220(13) 0.0636(8) Uani 1 1 d . U
H86 H 1.2210 0.3876 0.7527 0.076 Uiso 1 1 calc R U
C87 C 1.18171(16) 0.4355(2) 0.81526(14) 0.0634(8) Uani 1 1 d . U
H87 H 1.2108 0.4856 0.8250 0.076 Uiso 1 1 calc R U
C88 C 1.13240(15) 0.4196(2) 0.84383(13) 0.0554(8) Uani 1 1 d . U
H88 H 1.1295 0.4593 0.8732 0.066 Uiso 1 1 calc R U
C89 C 1.06548(14) 0.34428(19) 0.93263(11) 0.0453(6) Uani 1 1 d . U
C90 C 1.03810(17) 0.3901(2) 0.97181(13) 0.0584(8) Uani 1 1 d . U
H90 H 0.9950 0.4134 0.9609 0.070 Uiso 1 1 calc R U
C91 C 1.0727(2) 0.4025(2) 1.02679(14) 0.0704(9) Uani 1 1 d . U
H91 H 1.0527 0.4345 1.0516 0.084 Uiso 1 1 calc R U
C92 C 1.13594(19) 0.3683(2) 1.04478(14) 0.0705(9) Uani 1 1 d . U
H92 H 1.1595 0.3781 1.0813 0.085 Uiso 1 1 calc R U
C93 C 1.16370(17) 0.3195(3) 1.00796(14) 0.0698(9) Uani 1 1 d . U
H93 H 1.2061 0.2940 1.0195 0.084 Uiso 1 1 calc R U
C94 C 1.12877(15) 0.3082(2) 0.95384(13) 0.0597(8) Uani 1 1 d . U
H94 H 1.1488 0.2743 0.9298 0.072 Uiso 1 1 calc R U
N1 N 0.81410(13) -0.03066(17) 0.95563(10) 0.0531(6) Uani 1 1 d . U
N2 N 0.69602(11) 0.03819(15) 0.92285(9) 0.04148(14) Uani 1 1 d . U
N3 N 0.67056(12) 0.15427(16) 0.99920(10) 0.0503(6) Uani 1 1 d . U
N6 N 0.81977(11) 0.19315(16) 1.00155(10) 0.0470(6) Uani 1 1 d . U
N5 N 0.82627(11) 0.05349(16) 1.07416(9) 0.0444(5) Uani 1 1 d . U
N4 N 0.73087(12) -0.06441(16) 1.03941(10) 0.0519(6) Uani 1 1 d . U
Fe1 Fe 0.75819(2) 0.06351(3) 0.99926(2) 0.04148(14) Uani 1 1 d . U
B1 B 0.55111(18) -0.3638(3) 0.86471(17) 0.0618(9) Uani 1 1 d . U
B2 B 1.02840(16) 0.3305(2) 0.86640(13) 0.0432(7) Uani 1 1 d . U

loop_
_atom_site_aniso_label
_atom_site_aniso_U_11
_atom_site_aniso_U_22
_atom_site_aniso_U_33
_atom_site_aniso_U_23
_atom_site_aniso_U_13
_atom_site_aniso_U_12
C1 0.067(2) 0.066(2) 0.062(2) 0.0158(16) 0.0220(16) 0.0141(16)
C2 0.096(3) 0.082(2) 0.072(2) 0.0263(19) 0.044(2) 0.035(2)
C3 0.144(4) 0.095(3) 0.060(2) 0.018(2) 0.047(2) 0.057(3)
C4 0.137(3) 0.090(3) 0.046(2) 0.0034(18) 0.027(2) 0.044(3)
C5 0.089(2) 0.0534(17) 0.0391(16) 0.0078(13) 0.0224(15) 0.0135(16)
C6 0.084(2) 0.0474(16) 0.0375(16) 0.0034(12) 0.0133(14) -0.0009(15)
C7 0.100(3) 0.068(2) 0.0408(18) -0.0062(15) 0.0060(17) 0.0015(19)
C8 0.085(2) 0.086(2) 0.0447(19) 0.0021(17) -0.0037(17) -0.006(2)
C9 0.068(2) 0.068(2) 0.0498(19) 0.0122(15) 0.0018(15) -0.0073(16)
C10 0.067(2) 0.100(3) 0.067(2) 0.019(2) -0.0081(18) 0.003(2)
C11 0.069(2) 0.099(3) 0.084(3) 0.018(2) 0.006(2) 0.019(2)
C12 0.058(2) 0.076(2) 0.076(2) 0.0133(18) 0.0185(17) 0.0124(17)
C13 0.083(3) 0.090(3) 0.103(3) 0.004(2) 0.028(2) 0.035(2)
C14 0.086(3) 0.078(2) 0.092(3) -0.011(2) 0.029(2) 0.025(2)
C15 0.0601(19) 0.0583(18) 0.0639(19) -0.0079(15) 0.0261(15) 0.0004(15)
C16 0.0484(16) 0.0505(16) 0.0578(18) 0.0069(14) 0.0141(14) -0.0026(13)
C17 0.0568(17) 0.0524(16) 0.0462(16) 0.0079(13) 0.0095(13) -0.0043(13)
C18 0.0625(19) 0.0637(19) 0.066(2) -0.0202(16) 0.0264(16) 0.0042(16)
C19 0.064(2) 0.087(2) 0.069(2) -0.0114(19) 0.0234(17) -0.0076(18)
C20 0.088(3) 0.120(3) 0.065(2) -0.010(2) 0.027(2) 0.002(2)
C21 0.085(3) 0.124(3) 0.080(3) -0.040(3) 0.016(2) 0.015(3)
C22 0.094(3) 0.089(3) 0.108(3) -0.049(2) 0.009(3) -0.001(2)
C23 0.089(3) 0.067(2) 0.095(3) -0.030(2) 0.017(2) -0.0016(19)
C24 0.077(2) 0.069(2) 0.060(2) 0.0050(17) -0.0021(17) -0.0130(18)
C25 0.096(3) 0.065(2) 0.090(3) 0.011(2) 0.017(2) -0.020(2)
C26 0.099(3) 0.060(2) 0.083(3) 0.0160(19) 0.029(2) -0.002(2)
C27 0.084(2) 0.0631(19) 0.053(2) 0.0146(15) 0.0202(17) 0.0181(17)
C28 0.0601(18) 0.0540(16) 0.0400(16) 0.0034(13) 0.0161(13) 0.0099(14)
C29 0.0548(17) 0.0615(17) 0.0335(14) 0.0013(13) 0.0086(12) 0.0117(14)
C30 0.075(2) 0.090(2) 0.0416(18) 0.0070(17) -0.0003(16) 0.0114(19)
C31 0.061(2) 0.112(3) 0.0448(19) -0.0021(19) -0.0087(16) 0.011(2)
C32 0.0504(18) 0.092(2) 0.0449(18) -0.0156(16) 0.0023(14) 0.0027(16)
C33 0.061(2) 0.126(3) 0.061(2) -0.028(2) -0.0023(18) -0.021(2)
C34 0.067(2) 0.108(3) 0.078(3) -0.032(2) 0.0115(19) -0.035(2)
C35 0.064(2) 0.077(2) 0.066(2) -0.0206(17) 0.0214(16) -0.0216(17)
C36 0.086(3) 0.072(2) 0.087(3) -0.0175(19) 0.031(2) -0.036(2)
C37 0.092(3) 0.061(2) 0.080(3) -0.0002(18) 0.033(2) -0.0222(19)
C38 0.0572(18) 0.0527(17) 0.0586(18) 0.0017(14) 0.0240(14) -0.0058(14)
C39 0.0433(16) 0.0611(17) 0.0500(17) -0.0122(13) 0.0136(13) -0.0062(13)
C40 0.0434(16) 0.0660(18) 0.0399(15) -0.0109(13) 0.0084(12) 0.0000(14)
C41 0.0588(18) 0.0545(17) 0.0593(18) 0.0176(14) 0.0167(15) -0.0072(14)
C42 0.078(2) 0.081(2) 0.091(3) 0.027(2) 0.027(2) 0.007(2)
C43 0.072(3) 0.113(3) 0.098(3) 0.046(3) 0.007(2) 0.006(2)
C44 0.093(3) 0.123(4) 0.071(3) 0.036(2) 0.002(2) -0.015(3)
C45 0.102(3) 0.097(3) 0.056(2) 0.008(2) 0.013(2) -0.020(2)
C46 0.072(2) 0.068(2) 0.0539(19) 0.0124(16) 0.0119(16) -0.0071(17)
C47 0.0468(17) 0.0574(17) 0.0601(19) -0.0025(14) 0.0130(14) -0.0075(14)
C48 0.0547(19) 0.0630(19) 0.065(2) 0.0025(16) 0.0156(16) -0.0040(15)
C49 0.077(2) 0.062(2) 0.065(2) 0.0025(16) 0.0190(18) -0.0141(17)
C50 0.078(2) 0.065(2) 0.070(2) 0.0106(18) 0.0016(19) -0.0110(18)
C51 0.053(2) 0.092(3) 0.087(3) 0.011(2) 0.0009(18) -0.0019(18)
C52 0.0501(19) 0.091(2) 0.068(2) 0.0072(19) 0.0151(16) -0.0033(17)
C53 0.0510(18) 0.075(2) 0.0483(18) 0.0136(15) 0.0097(14) -0.0015(15)
C54 0.0533(19) 0.096(2) 0.056(2) 0.0002(18) 0.0148(15) 0.0020(17)
C55 0.052(2) 0.124(3) 0.060(2) 0.001(2) 0.0107(17) -0.010(2)
C56 0.065(2) 0.112(3) 0.055(2) 0.018(2) -0.0029(17) -0.025(2)
C57 0.084(3) 0.078(2) 0.088(3) 0.021(2) -0.008(2) -0.013(2)
C58 0.056(2) 0.079(2) 0.094(3) 0.017(2) -0.0031(19) -0.0039(18)
C59 0.054(2) 0.070(2) 0.096(3) 0.0145(19) 0.0279(18) -0.0010(16)
C60 0.130(4) 0.100(3) 0.114(4) 0.043(3) 0.049(3) 0.039(3)
C61 0.141(4) 0.106(4) 0.168(5) 0.055(3) 0.065(4) 0.044(3)
C62 0.100(3) 0.067(3) 0.192(5) 0.027(3) 0.061(4) 0.012(2)
C63 0.106(3) 0.068(3) 0.160(5) -0.009(3) 0.030(3) -0.005(2)
C64 0.085(3) 0.065(2) 0.111(3) -0.006(2) 0.011(2) -0.004(2)
C65 0.0499(18) 0.071(2) 0.070(2) 0.0179(16) 0.0141(15) 0.0004(15)
C66 0.248(6) 0.105(4) 0.329(8) -0.038(4) 0.238(7) -0.058(4)
C67 0.251(7) 0.124(4) 0.310(8) -0.025(4) 0.229(7) -0.050(4)
C68 0.090(3) 0.152(4) 0.085(3) 0.028(3) 0.045(2) -0.004(3)
C69 0.161(5) 0.193(5) 0.164(5) -0.069(4) 0.113(4) -0.067(4)
C70 0.147(4) 0.145(4) 0.143(5) -0.043(3) 0.096(4) -0.049(3)
C71 0.0474(15) 0.0437(14) 0.0372(15) -0.0043(11) 0.0107(12) -0.0035(12)
C72 0.0526(18) 0.0551(18) 0.068(2) 0.0102(15) 0.0207(15) -0.0021(14)
C73 0.0473(18) 0.072(2) 0.072(2) 0.0060(17) 0.0155(16) 0.0046(15)
C74 0.0572(19) 0.0633(19) 0.0507(19) -0.0039(15) -0.0028(15) 0.0130(15)
C75 0.072(2) 0.0472(16) 0.0473(18) 0.0032(13) 0.0025(15) 0.0013(15)
C76 0.0535(17) 0.0478(15) 0.0453(17) -0.0006(13) 0.0085(13) -0.0059(13)
C77 0.0425(15) 0.0455(15) 0.0495(16) 0.0000(12) 0.0105(12) -0.0018(12)
C78 0.0598(19) 0.0587(18) 0.0557(19) -0.0006(14) 0.0063(15) -0.0074(15)
C79 0.059(2) 0.061(2) 0.089(3) -0.0164(18) 0.0010(18) -0.0089(16)
C80 0.068(2) 0.0489(19) 0.120(3) -0.0027(19) 0.007(2) -0.0130(17)
C81 0.081(3) 0.0538(19) 0.097(3) 0.0191(18) 0.011(2) -0.0117(18)
C82 0.066(2) 0.0532(17) 0.062(2) 0.0064(15) 0.0071(16) -0.0076(15)
C83 0.0443(15) 0.0474(15) 0.0384(15) 0.0020(12) 0.0082(12) 0.0024(12)
C84 0.0500(16) 0.0556(16) 0.0360(15) 0.0023(12) 0.0067(12) 0.0022(13)
C85 0.0607(19) 0.086(2) 0.0387(17) -0.0031(15) 0.0161(14) 0.0056(17)
C86 0.0538(19) 0.095(2) 0.0454(18) 0.0042(17) 0.0176(15) -0.0015(17)
C87 0.0513(18) 0.079(2) 0.061(2) 0.0033(17) 0.0150(15) -0.0115(16)
C88 0.0559(18) 0.0599(18) 0.0551(19) -0.0094(14) 0.0227(15) -0.0086(14)
C89 0.0499(16) 0.0462(15) 0.0415(15) -0.0005(12) 0.0143(12) -0.0070(12)
C90 0.069(2) 0.0616(19) 0.0481(17) -0.0001(14) 0.0198(15) 0.0102(16)
C91 0.102(3) 0.065(2) 0.0472(19) -0.0069(16) 0.0246(18) 0.0101(19)
C92 0.083(2) 0.073(2) 0.050(2) -0.0029(16) 0.0041(17) -0.0117(19)
C93 0.057(2) 0.092(2) 0.057(2) 0.0021(18) 0.0045(16) -0.0058(18)
C94 0.0523(18) 0.082(2) 0.0453(17) -0.0030(15) 0.0111(14) 0.0043(16)
N1 0.0629(16) 0.0541(14) 0.0455(14) 0.0088(11) 0.0190(12) 0.0064(12)
N2 0.0476(3) 0.0429(2) 0.0307(2) -0.00025(16) 0.00204(17) -0.00080(17)
N3 0.0524(14) 0.0489(13) 0.0513(14) -0.0009(11) 0.0152(11) -0.0020(11)
N6 0.0441(13) 0.0506(13) 0.0471(14) -0.0039(11) 0.0122(10) -0.0042(11)
N5 0.0464(13) 0.0516(13) 0.0338(12) -0.0044(10) 0.0060(10) 0.0033(10)
N4 0.0578(15) 0.0527(14) 0.0432(14) 0.0034(11) 0.0068(11) 0.0019(12)
Fe1 0.0476(3) 0.0429(2) 0.0307(2) -0.00025(16) 0.00204(17) -0.00080(17)
B1 0.0479(19) 0.072(2) 0.067(2) 0.0123(18) 0.0152(17) -0.0018(17)
B2 0.0459(17) 0.0446(16) 0.0399(17) -0.0012(13) 0.0112(13) -0.0027(13)

loop_
_atom_type_symbol
_atom_type_description
_atom_type_scat_dispersion_real
_atom_type_scat_dispersion_imag
_atom_type_scat_source
C C 0.0033 0.0016 'International Tables Vol C Tables 4.2.6.8 and 6.1.1.4'
N N 0.0061 0.0033 'International Tables Vol C Tables 4.2.6.8 and 6.1.1.4'
Fe Fe 0.3463 0.8444 'International Tables Vol C Tables 4.2.6.8 and 6.1.1.4'
B B 0.0013 0.0007 'International Tables Vol C Tables 4.2.6.8 and 6.1.1.4'
H H 0.0000 0.0000 'International Tables Vol C Tables 4.2.6.8 and 6.1.1.4'

loop_
_geom_angle_atom_site_label_1
_geom_angle_atom_site_label_2
_geom_angle_atom_site_label_3
_geom_angle
N1 C1 C2 123.1(4)
N1 C1 H1 118.4
C2 C1 H1 118.4
C3 C2 C1 118.6(4)
C3 C2 H2 120.7
C1 C2 H2 120.7
C2 C3 C4 119.7(4)
C2 C3 H3 120.2
C4 C3 H3 120.2
C3 C4 C5 119.4(4)
C3 C4 H4 120.3
C5 C4 H4 120.3
N1 C5 C4 121.1(3)
N1 C5 C6 114.9(3)
C4 C5 C6 124.0(3)
N2 C6 C7 120.1(3)
N2 C6 C5 113.9(3)
C7 C6 C5 125.9(3)
C8 C7 C6 119.7(3)
C8 C7 H7 120.1
C6 C7 H7 120.2
C7 C8 C9 120.9(3)
C7 C8 H8 119.5
C9 C8 H8 119.5
C8 C9 C17 116.1(3)
C8 C9 C10 125.4(3)
C17 C9 C10 118.4(3)
C11 C10 C9 121.0(3)
C11 C10 H10 119.5
C9 C10 H10 119.5
C10 C11 C12 121.9(4)
C10 C11 H11 119.1
C12 C11 H11 119.1
C13 C12 C16 116.6(3)
C13 C12 C11 124.6(4)
C16 C12 C11 118.8(3)
C14 C13 C12 119.9(3)
C14 C13 H13 120.0
C12 C13 H13 120.0
C13 C14 C15 120.5(3)
C13 C14 H14 119.8
C15 C14 H14 119.8
N3 C15 C14 120.8(3)
N3 C15 C18 118.4(3)
C14 C15 C18 120.8(3)
N3 C16 C12 123.7(3)
N3 C16 C17 117.2(3)
C12 C16 C17 119.0(3)
N2 C17 C9 123.0(3)
N2 C17 C16 116.3(3)
C9 C17 C16 120.6(3)
C23 C18 C19 118.1(3)
C23 C18 C15 121.8(3)
C19 C18 C15 120.1(3)
C20 C19 C18 121.2(4)
C20 C19 H19 119.4
C18 C19 H19 119.4
C21 C20 C19 119.5(4)
C21 C20 H20 120.2
C19 C20 H20 120.2
C22 C21 C20 119.8(4)
C22 C21 H21 120.1
C20 C21 H21 120.1
C21 C22 C23 121.3(4)
C21 C22 H22 119.4
C23 C22 H22 119.4
C22 C23 C18 120.0(4)
C22 C23 H23 120.0
C18 C23 H23 120.0
N4 C24 C25 122.9(3)
N4 C24 H24 118.6
C25 C24 H24 118.6
C26 C25 C24 119.1(4)
C26 C25 H25 120.4
C24 C25 H25 120.4
C25 C26 C27 119.6(3)
C25 C26 H26 120.2
C27 C26 H26 120.2
C26 C27 C28 119.7(3)
C26 C27 H27 120.2
C28 C27 H27 120.2
N4 C28 C27 121.0(3)
N4 C28 C29 114.6(2)
C27 C28 C29 124.3(3)
N5 C29 C30 120.3(3)
N5 C29 C28 114.6(2)
C30 C29 C28 125.1(3)
C31 C30 C29 119.7(3)
C31 C30 H30 120.1
C29 C30 H30 120.1
C30 C31 C32 121.1(3)
C30 C31 H31 119.4
C32 C31 H31 119.4
C31 C32 C40 116.3(3)
C31 C32 C33 125.9(3)
C40 C32 C33 117.8(3)
C34 C33 C32 121.4(3)
C34 C33 H33 119.3
C32 C33 H33 119.3
C33 C34 C35 122.1(3)
C33 C34 H34 118.9
C35 C34 H34 118.9
C36 C35 C39 117.2(3)
C36 C35 C34 124.6(3)
C39 C35 C34 118.1(3)
C37 C36 C35 119.8(3)
C37 C36 H36 120.1
C35 C36 H36 120.1
C36 C37 C38 119.6(3)
C36 C37 H37 120.2
C38 C37 H37 120.2
N6 C38 C37 122.1(3)
N6 C38 C41 118.4(2)
C37 C38 C41 119.5(3)
N6 C39 C35 123.3(3)
N6 C39 C40 117.5(2)
C35 C39 C40 119.1(3)
N5 C40 C32 122.2(3)
N5 C40 C39 116.5(2)
C32 C40 C39 121.2(3)
C42 C41 C46 118.8(3)
C42 C41 C38 121.5(3)
C46 C41 C38 119.5(3)
C41 C42 C43 119.3(4)
C41 C42 H42 120.4
C43 C42 H42 120.4
C44 C43 C42 121.3(4)
C44 C43 H43 119.3
C42 C43 H43 119.3
C45 C44 C43 119.1(4)
C45 C44 H44 120.4
C43 C44 H44 120.4
C44 C45 C46 121.4(4)
C44 C45 H45 119.3
C46 C45 H45 119.3
C45 C46 C41 120.1(4)
C45 C46 H46 119.9
C41 C46 H46 119.9
C52 C47 C48 114.1(3)
C52 C47 B1 125.2(3)
C48 C47 B1 120.7(3)
C49 C48 C47 123.8(3)
C49 C48 H48 118.1
C47 C48 H48 118.1
C50 C49 C48 120.3(3)
C50 C49 H49 119.9
C48 C49 H49 119.9
C49 C50 C51 118.2(4)
C49 C50 H50 120.9
C51 C50 H50 120.9
C50 C51 C52 120.7(3)
C50 C51 H51 119.7
C52 C51 H51 119.7
C47 C52 C51 122.8(3)
C47 C52 H52 118.6
C51 C52 H52 118.6
C58 C53 C54 114.0(3)
C58 C53 B1 121.9(3)
C54 C53 B1 124.0(3)
C55 C54 C53 123.0(4)
C55 C54 H54 118.5
C53 C54 H54 118.5
C56 C55 C54 120.7(4)
C56 C55 H55 119.6
C54 C55 H55 119.6
C55 C56 C57 118.7(4)
C55 C56 H56 120.7
C57 C56 H56 120.7
C56 C57 C58 120.3(4)
C56 C57 H57 119.8
C58 C57 H57 119.8
C53 C58 C57 123.2(4)
C53 C58 H58 118.4
C57 C58 H58 118.4
C64 C59 C60 114.0(4)
C64 C59 B1 125.7(4)
C60 C59 B1 120.1(4)
C61 C60 C59 122.4(5)
C61 C60 H60 118.8
C59 C60 H60 118.8
C62 C61 C60 120.9(6)
C62 C61 H61 119.6
C60 C61 H61 119.6
C63 C62 C61 119.1(5)
C63 C62 H62 120.5
C61 C62 H62 120.5
C62 C63 C64 119.6(6)
C62 C63 H63 120.2
C64 C63 H63 120.2
C59 C64 C63 124.0(5)
C59 C64 H64 118.0
C63 C64 H64 118.0
C66 C65 C70 120.0
C66 C65 B1 117.9(2)
C70 C65 B1 122.1(2)
C65 C66 C67 120.0
C65 C66 H66 120.0
C67 C66 H66 120.0
C68 C67 C66 120.0
C68 C67 H67 120.0
C66 C67 H67 120.0
C67 C68 C69 120.0
C67 C68 H68 120.0
C69 C68 H68 120.0
C70 C69 C68 120.0
C70 C69 H69 120.0
C68 C69 H69 120.0
C69 C70 C65 120.0
C69 C70 H70 120.0
C65 C70 H70 120.0
C76 C71 C72 114.0(3)
C76 C71 B2 124.5(2)
C72 C71 B2 121.5(2)
C73 C72 C71 123.7(3)
C73 C72 H72 118.1
C71 C72 H72 118.1
C72 C73 C74 120.0(3)
C72 C73 H73 120.0
C74 C73 H73 120.0
C75 C74 C73 118.8(3)
C75 C74 H74 120.6
C73 C74 H74 120.6
C74 C75 C76 120.3(3)
C74 C75 H75 119.9
C76 C75 H75 119.9
C71 C76 C75 123.2(3)
C71 C76 H76 118.4
C75 C76 H76 118.4
C82 C77 C78 114.4(3)
C82 C77 B2 123.3(3)
C78 C77 B2 122.2(3)
C79 C78 C77 123.5(3)
C79 C78 H78 118.3
C77 C78 H78 118.3
C80 C79 C78 119.8(3)
C80 C79 H79 120.1
C78 C79 H79 120.1
C79 C80 C81 119.4(3)
C79 C80 H80 120.3
C81 C80 H80 120.3
C80 C81 C82 119.8(4)
C80 C81 H81 120.1
C82 C81 H81 120.1
C77 C82 C81 123.1(3)
C77 C82 H82 118.5
C81 C82 H82 118.5
C84 C83 C88 115.0(3)
C84 C83 B2 124.4(2)
C88 C83 B2 120.6(2)
C85 C84 C83 122.5(3)
C85 C84 H84 118.7
C83 C84 H84 118.7
C86 C85 C84 120.3(3)
C86 C85 H85 119.8
C84 C85 H85 119.8
C85 C86 C87 119.4(3)
C85 C86 H86 120.3
C87 C86 H86 120.3
C86 C87 C88 120.0(3)
C86 C87 H87 120.0
C88 C87 H87 120.0
C87 C88 C83 122.8(3)
C87 C88 H88 118.6
C83 C88 H88 118.6
C90 C89 C94 114.1(3)
C90 C89 B2 125.0(3)
C94 C89 B2 120.9(2)
C89 C90 C91 122.5(3)
C89 C90 H90 118.8
C91 C90 H90 118.8
C92 C91 C90 120.7(3)
C92 C91 H91 119.6
C90 C91 H91 119.6
C93 C92 C91 118.6(3)
C93 C92 H92 120.7
C91 C92 H92 120.7
C92 C93 C94 119.8(3)
C92 C93 H93 120.1
C94 C93 H93 120.1
C93 C94 C89 124.3(3)
C93 C94 H94 117.9
C89 C94 H94 117.9
C1 N1 C5 118.1(3)
C1 N1 Fe1 126.9(2)
C5 N1 Fe1 114.8(2)
C6 N2 C17 120.0(2)
C6 N2 Fe1 121.4(2)
C17 N2 Fe1 118.51(18)
C15 N3 C16 118.3(3)
C15 N3 Fe1 129.5(2)
C16 N3 Fe1 111.40(18)
C38 N6 C39 117.8(2)
C38 N6 Fe1 130.63(19)
C39 N6 Fe1 110.75(18)
C29 N5 C40 120.3(2)
C29 N5 Fe1 121.25(19)
C40 N5 Fe1 118.42(18)
C24 N4 C28 117.7(3)
C24 N4 Fe1 127.1(2)
C28 N4 Fe1 114.85(19)
N5 Fe1 N2 165.37(9)
N5 Fe1 N1 93.92(9)
N2 Fe1 N1 74.50(9)
N5 Fe1 N4 74.49(9)
N2 Fe1 N4 95.40(9)
N1 Fe1 N4 85.76(9)
N5 Fe1 N3 115.56(9)
N2 Fe1 N3 76.33(9)
N1 Fe1 N3 150.52(9)
N4 Fe1 N3 101.21(9)
N5 Fe1 N6 76.52(9)
N2 Fe1 N6 113.67(9)
N1 Fe1 N6 99.34(9)
N4 Fe1 N6 150.84(9)
N3 Fe1 N6 88.42(8)
C59 B1 C53 108.4(3)
C59 B1 C47 110.9(3)
C53 B1 C47 107.1(3)
C59 B1 C65 108.8(3)
C53 B1 C65 111.4(3)
C47 B1 C65 110.2(3)
C77 B2 C89 110.3(2)
C77 B2 C71 107.8(2)
C89 B2 C71 111.4(2)
C77 B2 C83 111.2(2)
C89 B2 C83 106.4(2)
C71 B2 C83 109.8(2)

loop_
_geom_bond_atom_site_label_1
_geom_bond_atom_site_label_2
_geom_bond_distance
C1 N1 1.341(4)
C1 C2 1.377(5)
C1 H1 0.9300
C2 C3 1.354(6)
C2 H2 0.9300
C3 C4 1.379(5)
C3 H3 0.9300
C4 C5 1.384(5)
C4 H4 0.9300
C5 N1 1.350(4)
C5 C6 1.469(4)
C6 N2 1.333(4)
C6 C7 1.406(4)
C7 C8 1.361(5)
C7 H7 0.9300
C8 C9 1.393(5)
C8 H8 0.9300
C9 C17 1.401(4)
C9 C10 1.428(5)
C10 C11 1.333(6)
C10 H10 0.9300
C11 C12 1.428(5)
C11 H11 0.9300
C12 C13 1.397(5)
C12 C16 1.399(4)
C13 C14 1.360(5)
C13 H13 0.9300
C14 C15 1.408(5)
C14 H14 0.9300
C15 N3 1.335(4)
C15 C18 1.470(5)
C16 N3 1.362(4)
C16 C17 1.428(4)
C17 N2 1.342(4)
C18 C23 1.389(5)
C18 C19 1.389(5)
C19 C20 1.388(5)
C19 H19 0.9300
C20 C21 1.377(6)
C20 H20 0.9300
C21 C22 1.359(6)
C21 H21 0.9300
C22 C23 1.386(6)
C22 H22 0.9300
C23 H23 0.9300
C24 N4 1.336(4)
C24 C25 1.382(5)
C24 H24 0.9300
C25 C26 1.348(5)
C25 H25 0.9300
C26 C27 1.359(5)
C26 H26 0.9300
C27 C28 1.394(4)
C27 H27 0.9300
C28 N4 1.352(4)
C28 C29 1.466(4)
C29 N5 1.333(4)
C29 C30 1.403(4)
C30 C31 1.351(5)
C30 H30 0.9300
C31 C32 1.395(5)
C31 H31 0.9300
C32 C40 1.410(4)
C32 C33 1.419(5)
C33 C34 1.336(6)
C33 H33 0.9300
C34 C35 1.440(5)
C34 H34 0.9300
C35 C36 1.397(5)
C35 C39 1.398(4)
C36 C37 1.373(5)
C36 H36 0.9300
C37 C38 1.398(4)
C37 H37 0.9300
C38 N6 1.340(4)
C38 C41 1.485(4)
C39 N6 1.364(4)
C39 C40 1.429(4)
C40 N5 1.343(3)
C41 C42 1.380(5)
C41 C46 1.383(5)
C42 C43 1.397(6)
C42 H42 0.9300
C43 C44 1.354(6)
C43 H43 0.9300
C44 C45 1.354(6)
C44 H44 0.9300
C45 C46 1.377(5)
C45 H45 0.9300
C46 H46 0.9300
C47 C52 1.385(4)
C47 C48 1.390(4)
C47 B1 1.651(5)
C48 C49 1.377(5)
C48 H48 0.9300
C49 C50 1.362(5)
C49 H49 0.9300
C50 C51 1.374(5)
C50 H50 0.9300
C51 C52 1.386(5)
C51 H51 0.9300
C52 H52 0.9300
C53 C58 1.381(5)
C53 C54 1.400(4)
C53 B1 1.645(5)
C54 C55 1.378(5)
C54 H54 0.9300
C55 C56 1.355(6)
C55 H55 0.9300
C56 C57 1.364(5)
C56 H56 0.9300
C57 C58 1.389(5)
C57 H57 0.9300
C58 H58 0.9300
C59 C64 1.372(5)
C59 C60 1.410(5)
C59 B1 1.643(5)
C60 C61 1.377(7)
C60 H60 0.9300
C61 C62 1.362(8)
C61 H61 0.9300
C62 C63 1.357(7)
C62 H62 0.9300
C63 C64 1.393(6)
C63 H63 0.9300
C64 H64 0.9300
C65 C66 1.3900
C65 C70 1.3900
C65 B1 1.676(4)
C66 C67 1.3900
C66 H66 0.9300
C67 C68 1.3900
C67 H67 0.9300
C68 C69 1.3900
C68 H68 0.9300
C69 C70 1.3900
C69 H69 0.9300
C70 H70 0.9300
C71 C76 1.384(4)
C71 C72 1.398(4)
C71 B2 1.649(4)
C72 C73 1.373(4)
C72 H72 0.9300
C73 C74 1.373(5)
C73 H73 0.9300
C74 C75 1.365(4)
C74 H74 0.9300
C75 C76 1.389(4)
C75 H75 0.9300
C76 H76 0.9300
C77 C82 1.384(4)
C77 C78 1.392(4)
C77 B2 1.643(4)
C78 C79 1.379(4)
C78 H78 0.9300
C79 C80 1.363(5)
C79 H79 0.9300
C80 C81 1.366(5)
C80 H80 0.9300
C81 C82 1.390(4)
C81 H81 0.9300
C82 H82 0.9300
C83 C84 1.392(4)
C83 C88 1.404(4)
C83 B2 1.652(4)
C84 C85 1.391(4)
C84 H84 0.9300
C85 C86 1.360(4)
C85 H85 0.9300
C86 C87 1.378(5)
C86 H86 0.9300
C87 C88 1.378(4)
C87 H87 0.9300
C88 H88 0.9300
C89 C90 1.386(4)
C89 C94 1.389(4)
C89 B2 1.648(4)
C90 C91 1.391(4)
C90 H90 0.9300
C91 C92 1.367(5)
C91 H91 0.9300
C92 C93 1.367(5)
C92 H92 0.9300
C93 C94 1.373(4)
C93 H93 0.9300
C94 H94 0.9300
N1 Fe1 2.202(2)
N2 Fe1 2.054(2)
N3 Fe1 2.223(2)
N6 Fe1 2.239(2)
N5 Fe1 2.053(2)
N4 Fe1 2.211(2)

loop_
_geom_torsion_atom_site_label_1
_geom_torsion_atom_site_label_2
_geom_torsion_atom_site_label_3
_geom_torsion_atom_site_label_4
_geom_torsion
N1 C1 C2 C3 -1.2(5)
C1 C2 C3 C4 0.5(6)
C2 C3 C4 C5 0.7(6)
C3 C4 C5 N1 -1.3(6)
C3 C4 C5 C6 177.5(3)
N1 C5 C6 N2 -4.0(4)
C4 C5 C6 N2 177.1(3)
N1 C5 C6 C7 172.3(3)
C4 C5 C6 C7 -6.6(5)
N2 C6 C7 C8 2.1(5)
C5 C6 C7 C8 -174.0(3)
C6 C7 C8 C9 -0.5(5)
C7 C8 C9 C17 -1.8(5)
C7 C8 C9 C10 177.0(3)
C8 C9 C10 C11 -177.8(4)
C17 C9 C10 C11 1.0(5)
C9 C10 C11 C12 0.8(6)
C10 C11 C12 C13 174.6(4)
C10 C11 C12 C16 -4.2(6)
C16 C12 C13 C14 -2.6(6)
C11 C12 C13 C14 178.5(4)
C12 C13 C14 C15 -1.1(6)
C13 C14 C15 N3 4.6(6)
C13 C14 C15 C18 -176.0(4)
C13 C12 C16 N3 3.2(5)
C11 C12 C16 N3 -177.8(3)
C13 C12 C16 C17 -173.2(3)
C11 C12 C16 C17 5.7(5)
C8 C9 C17 N2 2.6(5)
C10 C9 C17 N2 -176.3(3)
C8 C9 C17 C16 179.5(3)
C10 C9 C17 C16 0.6(4)
N3 C16 C17 N2 -3.6(4)
C12 C16 C17 N2 173.0(3)
N3 C16 C17 C9 179.3(3)
C12 C16 C17 C9 -4.0(4)
N3 C15 C18 C23 116.7(3)
C14 C15 C18 C23 -62.8(4)
N3 C15 C18 C19 -64.2(4)
C14 C15 C18 C19 116.3(4)
C23 C18 C19 C20 0.5(5)
C15 C18 C19 C20 -178.6(3)
C18 C19 C20 C21 -0.9(5)
C19 C20 C21 C22 0.0(6)
C20 C21 C22 C23 1.3(6)
C21 C22 C23 C18 -1.7(6)
C19 C18 C23 C22 0.8(5)
C15 C18 C23 C22 179.8(3)
N4 C24 C25 C26 0.7(6)
C24 C25 C26 C27 -0.6(6)
C25 C26 C27 C28 -0.2(5)
C26 C27 C28 N4 1.1(5)
C26 C27 C28 C29 -178.6(3)
N4 C28 C29 N5 -2.1(4)
C27 C28 C29 N5 177.6(3)
N4 C28 C29 C30 176.2(3)
C27 C28 C29 C30 -4.0(5)
N5 C29 C30 C31 1.2(5)
C28 C29 C30 C31 -177.0(3)
C29 C30 C31 C32 -0.5(5)
C30 C31 C32 C40 -0.7(5)
C30 C31 C32 C33 176.7(4)
C31 C32 C33 C34 -174.2(4)
C40 C32 C33 C34 3.1(5)
C32 C33 C34 C35 -2.4(6)
C33 C34 C35 C36 175.8(4)
C33 C34 C35 C39 -1.9(6)
C39 C35 C36 C37 -3.0(5)
C34 C35 C36 C37 179.3(3)
C35 C36 C37 C38 -1.9(5)
C36 C37 C38 N6 5.5(5)
C36 C37 C38 C41 -172.2(3)
C36 C35 C39 N6 4.8(5)
C34 C35 C39 N6 -177.3(3)
C36 C35 C39 C40 -172.7(3)
C34 C35 C39 C40 5.2(4)
C31 C32 C40 N5 1.2(4)
C33 C32 C40 N5 -176.4(3)
C31 C32 C40 C39 177.9(3)
C33 C32 C40 C39 0.3(4)
N6 C39 C40 N5 -5.3(4)
C35 C39 C40 N5 172.4(3)
N6 C39 C40 C32 177.9(3)
C35 C39 C40 C32 -4.5(4)
N6 C38 C41 C42 124.0(3)
C37 C38 C41 C42 -58.3(4)
N6 C38 C41 C46 -61.2(4)
C37 C38 C41 C46 116.6(3)
C46 C41 C42 C43 2.2(5)
C38 C41 C42 C43 177.1(3)
C41 C42 C43 C44 -2.2(6)
C42 C43 C44 C45 1.1(7)
C43 C44 C45 C46 -0.2(6)
C44 C45 C46 C41 0.3(5)
C42 C41 C46 C45 -1.3(5)
C38 C41 C46 C45 -176.3(3)
C52 C47 C48 C49 1.9(5)
B1 C47 C48 C49 -176.8(3)
C47 C48 C49 C50 -1.6(5)
C48 C49 C50 C51 -0.3(5)
C49 C50 C51 C52 1.7(6)
C48 C47 C52 C51 -0.4(5)
B1 C47 C52 C51 178.1(3)
C50 C51 C52 C47 -1.3(6)
C58 C53 C54 C55 -0.4(5)
B1 C53 C54 C55 -176.9(3)
C53 C54 C55 C56 -1.1(6)
C54 C55 C56 C57 0.3(6)
C55 C56 C57 C58 1.9(6)
C54 C53 C58 C57 2.7(6)
B1 C53 C58 C57 179.3(4)
C56 C57 C58 C53 -3.6(6)
C64 C59 C60 C61 -0.7(6)
B1 C59 C60 C61 174.2(4)
C59 C60 C61 C62 0.4(8)
C60 C61 C62 C63 0.6(9)
C61 C62 C63 C64 -1.2(8)
C60 C59 C64 C63 0.1(6)
B1 C59 C64 C63 -174.5(4)
C62 C63 C64 C59 0.9(7)
C70 C65 C66 C67 0.0
B1 C65 C66 C67 178.4(3)
C65 C66 C67 C68 0.0
C66 C67 C68 C69 0.0
C67 C68 C69 C70 0.0
C68 C69 C70 C65 0.0
C66 C65 C70 C69 0.0
B1 C65 C70 C69 -178.4(3)
C76 C71 C72 C73 1.2(4)
B2 C71 C72 C73 -179.1(3)
C71 C72 C73 C74 -0.8(5)
C72 C73 C74 C75 -0.4(5)
C73 C74 C75 C76 1.0(5)
C72 C71 C76 C75 -0.5(4)
B2 C71 C76 C75 179.8(3)
C74 C75 C76 C71 -0.6(4)
C82 C77 C78 C79 -2.0(5)
B2 C77 C78 C79 -178.7(3)
C77 C78 C79 C80 2.5(5)
C78 C79 C80 C81 -1.7(6)
C79 C80 C81 C82 0.6(6)
C78 C77 C82 C81 0.9(5)
B2 C77 C82 C81 177.5(3)
C80 C81 C82 C77 -0.2(6)
C88 C83 C84 C85 -0.9(4)
B2 C83 C84 C85 -179.1(3)
C83 C84 C85 C86 -0.3(5)
C84 C85 C86 C87 0.9(5)
C85 C86 C87 C88 -0.3(5)
C86 C87 C88 C83 -1.1(5)
C84 C83 C88 C87 1.6(4)
B2 C83 C88 C87 179.8(3)
C94 C89 C90 C91 3.0(4)
B2 C89 C90 C91 -177.6(3)
C89 C90 C91 C92 -0.9(5)
C90 C91 C92 C93 -1.7(5)
C91 C92 C93 C94 1.9(5)
C92 C93 C94 C89 0.5(5)
C90 C89 C94 C93 -2.9(5)
B2 C89 C94 C93 177.8(3)
C2 C1 N1 C5 0.6(5)
C2 C1 N1 Fe1 174.0(2)
C4 C5 N1 C1 0.6(5)
C6 C5 N1 C1 -178.3(3)
C4 C5 N1 Fe1 -173.5(3)
C6 C5 N1 Fe1 7.6(3)
C7 C6 N2 C17 -1.3(4)
C5 C6 N2 C17 175.2(2)
C7 C6 N2 Fe1 -178.5(2)
C5 C6 N2 Fe1 -2.0(3)
C9 C17 N2 C6 -1.1(4)
C16 C17 N2 C6 -178.2(3)
C9 C17 N2 Fe1 176.2(2)
C16 C17 N2 Fe1 -0.8(3)
C14 C15 N3 C16 -4.0(4)
C18 C15 N3 C16 176.5(3)
C14 C15 N3 Fe1 164.9(3)
C18 C15 N3 Fe1 -14.6(4)
C12 C16 N3 C15 0.1(4)
C17 C16 N3 C15 176.6(3)
C12 C16 N3 Fe1 -170.8(2)
C17 C16 N3 Fe1 5.7(3)
C37 C38 N6 C39 -3.8(4)
C41 C38 N6 C39 173.9(3)
C37 C38 N6 Fe1 164.8(2)
C41 C38 N6 Fe1 -17.5(4)
C35 C39 N6 C38 -1.5(4)
C40 C39 N6 C38 176.1(3)
C35 C39 N6 Fe1 -172.2(2)
C40 C39 N6 Fe1 5.3(3)
C30 C29 N5 C40 -0.7(4)
C28 C29 N5 C40 177.7(2)
C30 C29 N5 Fe1 179.7(2)
C28 C29 N5 Fe1 -1.9(3)
C32 C40 N5 C29 -0.6(4)
C39 C40 N5 C29 -177.4(2)
C32 C40 N5 Fe1 179.1(2)
C39 C40 N5 Fe1 2.2(3)
C25 C24 N4 C28 0.1(5)
C25 C24 N4 Fe1 173.3(3)
C27 C28 N4 C24 -1.0(4)
C29 C28 N4 C24 178.7(3)
C27 C28 N4 Fe1 -175.0(2)
C29 C28 N4 Fe1 4.7(3)
C64 C59 B1 C53 106.0(4)
C60 C59 B1 C53 -68.3(4)
C64 C59 B1 C47 -11.2(5)
C60 C59 B1 C47 174.4(3)
C64 C59 B1 C65 -132.6(4)
C60 C59 B1 C65 53.0(4)
C58 C53 B1 C59 -176.4(3)
C54 C53 B1 C59 -0.1(4)
C58 C53 B1 C47 -56.7(4)
C54 C53 B1 C47 119.5(3)
C58 C53 B1 C65 63.9(4)
C54 C53 B1 C65 -119.9(3)
C52 C47 B1 C59 -109.2(4)
C48 C47 B1 C59 69.3(4)
C52 C47 B1 C53 132.8(3)
C48 C47 B1 C53 -48.7(4)
C52 C47 B1 C65 11.4(5)
C48 C47 B1 C65 -170.1(3)
C66 C65 B1 C59 35.4(4)
C70 C65 B1 C59 -146.2(3)
C66 C65 B1 C53 154.9(3)
C70 C65 B1 C53 -26.7(4)
C66 C65 B1 C47 -86.4(3)
C70 C65 B1 C47 92.0(3)
C82 C77 B2 C89 -1.8(4)
C78 C77 B2 C89 174.6(3)
C82 C77 B2 C71 -123.6(3)
C78 C77 B2 C71 52.7(3)
C82 C77 B2 C83 116.0(3)
C78 C77 B2 C83 -67.6(3)
C90 C89 B2 C77 -99.3(3)
C94 C89 B2 C77 80.0(3)
C90 C89 B2 C71 20.4(4)
C94 C89 B2 C71 -160.4(3)
C90 C89 B2 C83 140.0(3)
C94 C89 B2 C83 -40.7(3)
C76 C71 B2 C77 -147.2(3)
C72 C71 B2 C77 33.1(3)
C76 C71 B2 C89 91.6(3)
C72 C71 B2 C89 -88.1(3)
C76 C71 B2 C83 -26.0(4)
C72 C71 B2 C83 154.3(3)
C84 C83 B2 C77 14.7(4)
C88 C83 B2 C77 -163.3(3)
C84 C83 B2 C89 134.9(3)
C88 C83 B2 C89 -43.2(3)
C84 C83 B2 C71 -104.4(3)
C88 C83 B2 C71 77.5(3)
